data_4062116
_journal_name_full Organometallics
_journal_year 2003
_chemical_formula_moiety 'C48 H52 Al2 B F15 N2 O2'
_chemical_formula_sum 'C48 H52 Al2 B F15 N2 O2'
_chemical_formula_weight 1038.71
_space_group_IT_number 14
_symmetry_cell_setting monoclinic
_symmetry_space_group_name_Hall '-P 2ybc'
_symmetry_space_group_name_H-M 'P 1 21/c 1'
_cell_angle_alpha 90
_cell_angle_beta 90.479(5)
_cell_angle_gamma 90
_cell_formula_units_Z 4
_cell_length_a 16.8813(2)
_cell_length_b 11.1788(1)
_cell_length_c 25.4984(4)
_cell_measurement_temperature 173
_cell_volume 4811.7(1)
_diffrn_ambient_temperature 173
_exptl_crystal_density_diffrn 1.43
_cod_original_sg_symbol_H-M 'P 21/c'
_cod_database_code 4062116

loop_
_symmetry_equiv_pos_as_xyz
x,y,z
-x,1/2+y,1/2-z
-x,-y,-z
+x,1/2-y,1/2+z

loop_
_atom_site_label
_atom_site_fract_x
_atom_site_fract_y
_atom_site_fract_z
_atom_site_U_iso_or_equiv
_atom_site_adp_type
_atom_site_calc_flag
_atom_site_calc_attached_atom
_atom_site_type_symbol
AL1 0.23847(4) 0.38770(6) 0.77375(3) 0.0280(3) Uani ? ? Al
C1 0.1500(1) 0.4189(2) 0.72648(9) 0.039(1) Uani ? ? C
C2 0.2804(2) 0.5169(2) 0.8166(1) 0.043(1) Uani ? ? C
O1 0.21027(7) 0.2528(1) 0.81382(5) 0.0222(7) Uani ? ? O
C3 0.2786(1) 0.2172(2) 0.84375(8) 0.022(1) Uani ? ? C
C4 0.3404(1) 0.1719(2) 0.81353(8) 0.023(1) Uani ? ? C
C5 0.4076(1) 0.1281(2) 0.83800(8) 0.028(1) Uani ? ? C
C6 0.4142(1) 0.1351(2) 0.89210(9) 0.032(1) Uani ? ? C
C7 0.3557(1) 0.1902(2) 0.92061(8) 0.029(1) Uani ? ? C
C8 0.2850(1) 0.2338(2) 0.89811(8) 0.025(1) Uani ? ? C
C9 0.2275(1) 0.2968(2) 0.93650(8) 0.034(1) Uani ? ? C
C10 0.1492(1) 0.3383(3) 0.91233(9) 0.044(1) Uani ? ? C
C11 0.2698(2) 0.4079(3) 0.9585(1) 0.050(1) Uani ? ? C
C12 0.2088(1) 0.2131(3) 0.98259(9) 0.042(1) Uani ? ? C
C13 0.3362(1) 0.1803(2) 0.75447(8) 0.024(1) Uani ? ? C
N1 0.3305(1) 0.3090(2) 0.73732(7) 0.0264(9) Uani ? ? N
C14 0.3191(1) 0.3114(2) 0.67895(9) 0.036(1) Uani ? ? C
C15 0.4073(1) 0.3696(2) 0.7494(1) 0.036(1) Uani ? ? C
AL2 0.12769(3) 0.15285(6) 0.79379(2) 0.0221(3) Uani ? ? Al
C16 0.0258(1) 0.2254(2) 0.80701(9) 0.037(1) Uani ? ? C
N2 0.13514(9) -0.0057(2) 0.82840(7) 0.0245(9) Uani ? ? N
C17 0.0591(1) -0.0708(2) 0.81833(9) 0.032(1) Uani ? ? C
C18 0.1483(1) -0.0034(2) 0.88610(8) 0.032(1) Uani ? ? C
C19 0.2024(1) -0.0723(2) 0.80305(8) 0.025(1) Uani ? ? C
C20 0.1871(1) -0.0996(2) 0.74624(8) 0.023(1) Uani ? ? C
C21 0.1571(1) -0.0123(2) 0.71216(8) 0.022(1) Uani ? ? C
C22 0.1361(1) -0.0405(2) 0.65987(8) 0.023(1) Uani ? ? C
C23 0.1533(1) -0.1569(2) 0.64315(8) 0.026(1) Uani ? ? C
C24 0.1854(1) -0.2428(2) 0.67627(9) 0.029(1) Uani ? ? C
C25 0.2002(1) -0.2149(2) 0.72774(9) 0.027(1) Uani ? ? C
O2 0.14657(8) 0.1015(1) 0.73090(5) 0.0242(7) Uani ? ? O
C26 0.0921(1) 0.0481(2) 0.62370(8) 0.028(1) Uani ? ? C
C27 0.0745(1) -0.0063(2) 0.56949(9) 0.040(1) Uani ? ? C
C28 0.0126(1) 0.0814(2) 0.64854(9) 0.037(1) Uani ? ? C
C29 0.1411(1) 0.1613(2) 0.61512(9) 0.037(1) Uani ? ? C
B 0.3430(1) -0.1535(2) 1.03388(9) 0.025(1) Uani ? ? B
C30 0.3800(1) -0.0185(2) 1.03196(9) 0.030(1) Uani ? ? C
C31 0.3590(1) -0.2263(2) 1.08969(8) 0.023(1) Uani ? ? C
C32 0.3869(1) -0.1774(2) 1.13639(8) 0.024(1) Uani ? ? C
C33 0.3983(1) -0.2413(2) 1.18218(8) 0.025(1) Uani ? ? C
C34 0.3812(1) -0.3611(2) 1.18359(8) 0.026(1) Uani ? ? C
C35 0.3518(1) -0.4148(2) 1.13906(8) 0.026(1) Uani ? ? C
C36 0.3409(1) -0.3473(2) 1.09448(8) 0.024(1) Uani ? ? C
F1 0.40630(7) -0.0593(1) 1.13977(5) 0.0300(6) Uani ? ? F
F2 0.42463(7) -0.1858(1) 1.22629(5) 0.0345(7) Uani ? ? F
F3 0.39132(7) -0.4234(1) 1.22827(5) 0.0380(7) Uani ? ? F
F4 0.33223(7) -0.5316(1) 1.14013(5) 0.0343(7) Uani ? ? F
F5 0.31051(7) -0.4056(1) 1.05232(5) 0.0329(6) Uani ? ? F
C37 0.2439(1) -0.1502(2) 1.02882(8) 0.024(1) Uani ? ? C
C38 0.2003(1) -0.0729(2) 1.05989(8) 0.027(1) Uani ? ? C
C39 0.1186(1) -0.0639(2) 1.05868(9) 0.034(1) Uani ? ? C
C40 0.0753(1) -0.1351(2) 1.02589(9) 0.032(1) Uani ? ? C
C41 0.1147(1) -0.2158(2) 0.99513(8) 0.033(1) Uani ? ? C
C42 0.1965(1) -0.2219(2) 0.99713(8) 0.027(1) Uani ? ? C
F6 0.23691(7) -0.0016(1) 1.09547(5) 0.0373(7) Uani ? ? F
F7 0.08135(7) 0.0155(1) 1.09037(6) 0.0506(8) Uani ? ? F
F8 -0.00446(7) -0.1279(2) 1.02482(6) 0.0473(8) Uani ? ? F
F9 0.07319(8) -0.2874(1) 0.96253(5) 0.0497(8) Uani ? ? F
F10 0.22827(7) -0.3052(1) 0.96536(5) 0.0382(7) Uani ? ? F
C43 0.3857(1) -0.2201(2) 0.98335(8) 0.027(1) Uani ? ? C
C44 0.3658(1) -0.1897(2) 0.93221(9) 0.032(1) Uani ? ? C
C45 0.4023(1) -0.2332(2) 0.88779(8) 0.036(1) Uani ? ? C
C46 0.4651(1) -0.3104(3) 0.89334(9) 0.041(1) Uani ? ? C
C47 0.4903(1) -0.3404(2) 0.9427(1) 0.039(1) Uani ? ? C
C48 0.4511(1) -0.2954(2) 0.98596(8) 0.031(1) Uani ? ? C
F11 0.30493(7) -0.1124(1) 0.92309(5) 0.0394(7) Uani ? ? F
F12 0.37749(8) -0.1995(2) 0.83954(5) 0.0468(8) Uani ? ? F
F13 0.50159(8) -0.3541(2) 0.85066(5) 0.0567(9) Uani ? ? F
F14 0.55333(8) -0.4124(1) 0.94928(6) 0.0559(9) Uani ? ? F
F15 0.48254(7) -0.3273(1) 1.03306(5) 0.0395(7) Uani ? ? F
H1 0.1616 0.4866 0.7054 0.0514 Uiso calc C1 H
H2 0.1414 0.3512 0.7046 0.0514 Uiso calc C1 H
H3 0.1037 0.4342 0.7463 0.0514 Uiso calc C1 H
H4 0.2938 0.5826 0.7947 0.0590 Uiso calc C2 H
H5 0.2417 0.5412 0.8411 0.0590 Uiso calc C2 H
H6 0.3265 0.4901 0.8347 0.0590 Uiso calc C2 H
H7 0.4488 0.0935 0.8179 0.0368 Uiso calc C5 H
H8 0.4591 0.1020 0.9095 0.0425 Uiso calc C6 H
H9 0.3634 0.1993 0.9573 0.0385 Uiso calc C7 H
H10 0.1180 0.3756 0.9385 0.0597 Uiso calc C10 H
H11 0.1594 0.3938 0.8850 0.0597 Uiso calc C10 H
H12 0.1215 0.2713 0.8985 0.0597 Uiso calc C10 H
H13 0.1737 0.2521 1.0059 0.0579 Uiso calc C12 H
H14 0.1847 0.1421 0.9697 0.0579 Uiso calc C12 H
H15 0.2565 0.1934 1.0007 0.0579 Uiso calc C12 H
H16 0.2358 0.4482 0.9822 0.0667 Uiso calc C11 H
H17 0.3168 0.3841 0.9764 0.0667 Uiso calc C11 H
H18 0.2830 0.4601 0.9305 0.0667 Uiso calc C11 H
H19 0.2908 0.1382 0.7422 0.0320 Uiso calc C13 H
H20 0.3825 0.1455 0.7400 0.0320 Uiso calc C13 H
H21 0.3154 0.3920 0.6674 0.0474 Uiso calc C14 H
H22 0.3629 0.2737 0.6626 0.0474 Uiso calc C14 H
H23 0.2718 0.2700 0.6699 0.0474 Uiso calc C14 H
H24 0.4044 0.4509 0.7387 0.0478 Uiso calc C15 H
H25 0.4175 0.3658 0.7861 0.0478 Uiso calc C15 H
H26 0.4488 0.3307 0.7311 0.0478 Uiso calc C15 H
H27 0.0232 0.2495 0.8427 0.0495 Uiso calc C16 H
H28 0.0191 0.2934 0.7850 0.0495 Uiso calc C16 H
H29 -0.0151 0.1691 0.7998 0.0495 Uiso calc C16 H
H30 0.0168 -0.0288 0.8343 0.0427 Uiso calc C17 H
H31 0.0498 -0.0759 0.7816 0.0427 Uiso calc C17 H
H32 0.0625 -0.1490 0.8327 0.0427 Uiso calc C17 H
H33 0.1061 0.0385 0.9023 0.0430 Uiso calc C18 H
H34 0.1502 -0.0830 0.8991 0.0430 Uiso calc C18 H
H35 0.1970 0.0358 0.8938 0.0430 Uiso calc C18 H
H36 0.2103 -0.1455 0.8213 0.0325 Uiso calc C19 H
H37 0.2489 -0.0249 0.8057 0.0325 Uiso calc C19 H
H38 0.1425 -0.1778 0.6077 0.0341 Uiso calc C23 H
H39 0.1971 -0.3205 0.6634 0.0377 Uiso calc C24 H
H40 0.2195 -0.2748 0.7510 0.0361 Uiso calc C25 H
H41 0.0474 0.0508 0.5484 0.0534 Uiso calc C27 H
H42 0.1228 -0.0278 0.5532 0.0534 Uiso calc C27 H
H43 0.0424 -0.0754 0.5734 0.0534 Uiso calc C27 H
H44 -0.0148 0.1361 0.6264 0.0485 Uiso calc C28 H
H45 -0.0185 0.0113 0.6529 0.0485 Uiso calc C28 H
H46 0.0219 0.1175 0.6818 0.0485 Uiso calc C28 H
H47 0.1128 0.2144 0.5927 0.0504 Uiso calc C29 H
H48 0.1510 0.1991 0.6479 0.0504 Uiso calc C29 H
H49 0.1901 0.1406 0.5994 0.0504 Uiso calc C29 H
H50 0.3589 0.0276 1.0598 0.0397 Uiso calc C30 H
H51 0.4360 -0.0226 1.0356 0.0397 Uiso calc C30 H
H52 0.3667 0.0178 0.9994 0.0397 Uiso calc C30 H

loop_
_atom_site_aniso_label
_atom_site_aniso_U_11
_atom_site_aniso_U_22
_atom_site_aniso_U_33
_atom_site_aniso_U_12
_atom_site_aniso_U_13
_atom_site_aniso_U_23
_atom_site_aniso_type_symbol
AL1 0.0315(3) 0.0221(3) 0.0314(3) 0.0023(3) -0.0061(3) 0.0021(3) Al
C1 0.039(1) 0.040(1) 0.040(1) 0.009(1) -0.006(1) 0.009(1) C
C2 0.057(1) 0.028(1) 0.051(2) 0.000(1) -0.008(1) -0.001(1) C
O1 0.0219(6) 0.0235(7) 0.0214(7) 0.0044(6) -0.0056(6) -0.0010(6) O
C3 0.0221(9) 0.019(1) 0.026(1) 0.0009(8) -0.0082(8) 0.0022(9) C
C4 0.0232(9) 0.019(1) 0.026(1) -0.0018(8) -0.0001(9) 0.0019(9) C
C5 0.0215(9) 0.030(1) 0.033(1) 0.0016(9) 0.0010(9) 0.006(1) C
C6 0.022(1) 0.038(1) 0.038(1) 0.003(1) -0.0074(9) 0.012(1) C
C7 0.030(1) 0.035(1) 0.024(1) -0.003(1) -0.0083(9) 0.006(1) C
C8 0.0262(9) 0.025(1) 0.025(1) -0.0017(9) -0.0037(9) 0.0013(9) C
C9 0.043(1) 0.039(1) 0.024(1) 0.009(1) -0.006(1) -0.011(1) C
C10 0.044(1) 0.061(2) 0.033(1) 0.023(1) 0.000(1) -0.011(1) C
C11 0.066(2) 0.043(2) 0.045(1) 0.005(1) -0.011(1) -0.016(1) C
C12 0.049(1) 0.060(2) 0.025(1) 0.007(1) 0.002(1) -0.005(1) C
C13 0.023(1) 0.022(1) 0.028(1) 0.0006(9) 0.0011(9) 0.0003(9) C
N1 0.0275(8) 0.0256(9) 0.0262(9) -0.0040(8) -0.0052(7) 0.0059(8) N
C14 0.039(1) 0.044(1) 0.027(1) -0.003(1) -0.001(1) 0.009(1) C
C15 0.029(1) 0.034(1) 0.048(1) -0.008(1) -0.006(1) 0.007(1) C
AL2 0.0201(3) 0.0262(3) 0.0205(3) 0.0025(3) -0.0020(2) -0.0002(3) Al
C16 0.027(1) 0.049(1) 0.038(1) 0.008(1) -0.003(1) -0.004(1) C
N2 0.0230(8) 0.032(1) 0.0198(8) -0.0019(7) -0.0011(7) 0.0016(7) N
C17 0.025(1) 0.040(1) 0.034(1) -0.008(1) 0.0032(9) 0.001(1) C
C18 0.037(1) 0.041(1) 0.021(1) -0.000(1) 0.0010(9) 0.006(1) C
C19 0.0230(9) 0.024(1) 0.028(1) 0.0012(9) -0.0019(9) 0.0042(9) C
C20 0.0185(9) 0.026(1) 0.024(1) -0.0002(8) -0.0002(8) 0.0021(9) C
C21 0.0189(9) 0.021(1) 0.026(1) -0.0014(8) 0.0033(8) -0.0010(8) C
C22 0.0191(9) 0.029(1) 0.023(1) -0.0022(9) 0.0011(8) 0.0005(9) C
C23 0.023(1) 0.031(1) 0.025(1) -0.0012(9) 0.0041(9) -0.0048(9) C
C24 0.028(1) 0.025(1) 0.034(1) 0.0016(9) 0.0059(9) -0.005(1) C
C25 0.025(1) 0.024(1) 0.035(1) 0.0022(9) 0.0026(9) 0.0053(9) C
O2 0.0305(7) 0.0224(7) 0.0208(7) 0.0015(6) -0.0037(6) -0.0006(6) O
C26 0.032(1) 0.031(1) 0.023(1) 0.002(1) -0.0024(9) -0.000(1) C
C27 0.051(1) 0.044(1) 0.027(1) 0.004(1) -0.011(1) -0.004(1) C
C28 0.035(1) 0.045(1) 0.032(1) 0.010(1) -0.007(1) 0.000(1) C
C29 0.052(1) 0.038(1) 0.026(1) -0.005(1) -0.003(1) 0.009(1) C
B 0.023(1) 0.027(1) 0.025(1) 0.004(1) -0.003(1) 0.003(1) B
C30 0.028(1) 0.034(1) 0.030(1) -0.000(1) -0.0022(9) 0.008(1) C
C31 0.0170(9) 0.026(1) 0.026(1) 0.0020(8) 0.0017(8) 0.0004(9) C
C32 0.0206(9) 0.022(1) 0.029(1) 0.0005(8) 0.0013(9) -0.0009(9) C
C33 0.0231(9) 0.031(1) 0.023(1) 0.0013(9) -0.0033(8) -0.0030(9) C
C34 0.026(1) 0.029(1) 0.023(1) 0.0023(9) 0.0008(9) 0.0069(9) C
C35 0.025(1) 0.022(1) 0.033(1) 0.0005(9) 0.0031(9) 0.0017(9) C
C36 0.0222(9) 0.027(1) 0.023(1) 0.0017(9) -0.0016(8) -0.0035(9) C
F1 0.0367(6) 0.0228(6) 0.0323(6) -0.0006(5) -0.0027(5) -0.0012(5) F
F2 0.0460(7) 0.0392(7) 0.0228(6) -0.0023(6) -0.0056(6) -0.0032(6) F
F3 0.0493(7) 0.0376(7) 0.0296(6) -0.0016(6) -0.0058(6) 0.0103(6) F
F4 0.0423(7) 0.0232(7) 0.0410(7) -0.0031(6) -0.0014(6) 0.0039(6) F
F5 0.0405(6) 0.0290(7) 0.0302(6) -0.0044(6) -0.0080(6) -0.0039(6) F
C37 0.025(1) 0.025(1) 0.022(1) 0.0028(9) -0.0012(8) 0.0058(9) C
C38 0.029(1) 0.028(1) 0.023(1) 0.0000(9) -0.0019(9) 0.0006(9) C
C39 0.029(1) 0.040(1) 0.033(1) 0.009(1) 0.0094(9) 0.002(1) C
C40 0.0180(9) 0.050(1) 0.035(1) 0.001(1) 0.0006(9) 0.008(1) C
C41 0.032(1) 0.044(1) 0.025(1) -0.012(1) -0.0073(9) 0.005(1) C
C42 0.030(1) 0.030(1) 0.022(1) 0.0030(9) -0.0020(9) 0.0017(9) C
F6 0.0383(6) 0.0407(8) 0.0335(7) -0.0000(6) 0.0009(6) -0.0120(6) F
F7 0.0392(7) 0.064(1) 0.0514(8) 0.0159(7) 0.0133(6) -0.0105(8) F
F8 0.0207(6) 0.082(1) 0.0620(9) -0.0015(7) 0.0015(6) 0.0070(9) F
F9 0.0416(7) 0.064(1) 0.0462(8) -0.0166(7) -0.0151(6) -0.0062(7) F
F10 0.0419(7) 0.0366(7) 0.0365(7) 0.0008(6) -0.0041(6) -0.0131(6) F
C43 0.023(1) 0.032(1) 0.026(1) 0.0006(9) -0.0016(9) 0.0014(9) C
C44 0.028(1) 0.039(1) 0.029(1) 0.006(1) -0.0009(9) 0.006(1) C
C45 0.036(1) 0.056(2) 0.024(1) 0.002(1) 0.003(1) 0.005(1) C
C46 0.038(1) 0.058(2) 0.031(1) 0.006(1) 0.011(1) -0.007(1) C
C47 0.026(1) 0.051(2) 0.044(1) 0.012(1) 0.006(1) -0.001(1) C
C48 0.030(1) 0.042(1) 0.024(1) 0.001(1) -0.0014(9) 0.002(1) C
F11 0.0381(6) 0.0514(8) 0.0312(7) 0.0135(6) -0.0019(6) 0.0091(6) F
F12 0.0587(8) 0.079(1) 0.0222(7) 0.0083(8) 0.0013(6) 0.0050(7) F
F13 0.0556(8) 0.092(1) 0.0356(7) 0.0201(8) 0.0172(6) -0.0102(8) F
F14 0.0432(7) 0.077(1) 0.0522(8) 0.0320(7) 0.0069(7) -0.0022(8) F
F15 0.0319(6) 0.0598(9) 0.0323(7) 0.0185(6) -0.0033(6) 0.0023(7) F

loop_
_geom_bond_atom_site_label_1
_geom_bond_atom_site_label_2
_geom_bond_distance
_geom_bond_site_symmetry_1
_geom_bond_site_symmetry_2
_geom_bond_publ_flag
AL1 C1 1.943(3) . . ?
AL1 C2 1.941(3) . . ?
AL1 O1 1.885(2) . . ?
AL1 N1 2.019(2) . . ?
O1 C3 1.434(2) . . ?
O1 AL2 1.855(2) . . ?
C3 C4 1.397(3) . . ?
C3 C8 1.402(3) . . ?
C4 C5 1.380(3) . . ?
C4 C13 1.510(3) . . ?
C5 C6 1.385(3) . . ?
C6 C7 1.378(3) . . ?
C7 C8 1.407(3) . . ?
C8 C9 1.553(3) . . ?
C9 C10 1.526(3) . . ?
C9 C11 1.536(4) . . ?
C9 C12 1.537(4) . . ?
C13 N1 1.506(3) . . ?
N1 C14 1.500(3) . . ?
N1 C15 1.492(3) . . ?
AL2 C16 1.934(2) . . ?
AL2 N2 1.983(2) . . ?
AL2 O2 1.736(2) . . ?
N2 C17 1.495(3) . . ?
N2 C18 1.486(3) . . ?
N2 C19 1.508(3) . . ?
C19 C20 1.501(3) . . ?
C20 C21 1.399(3) . . ?
C20 C25 1.391(3) . . ?
C21 C22 1.412(3) . . ?
C21 O2 1.370(3) . . ?
C22 C23 1.400(3) . . ?
C22 C26 1.541(3) . . ?
C23 C24 1.386(3) . . ?
C24 C25 1.370(3) . . ?
C26 C27 1.537(3) . . ?
C26 C28 1.534(3) . . ?
C26 C29 1.529(3) . . ?
B C30 1.633(4) . . ?
B C31 1.660(3) . . ?
B C37 1.678(3) . . ?
B C43 1.658(3) . . ?
C31 C32 1.389(3) . . ?
C31 C36 1.392(3) . . ?
C32 C33 1.381(3) . . ?
C32 F1 1.363(2) . . ?
C33 C34 1.369(3) . . ?
C33 F2 1.357(2) . . ?
C34 C35 1.374(3) . . ?
C34 F3 1.345(2) . . ?
C35 C36 1.376(3) . . ?
C35 F4 1.348(3) . . ?
C36 F5 1.354(2) . . ?
C37 C38 1.388(3) . . ?
C37 C42 1.387(3) . . ?
C38 C39 1.382(3) . . ?
C38 F6 1.353(2) . . ?
C39 C40 1.363(3) . . ?
C39 F7 1.359(3) . . ?
C40 C41 1.371(4) . . ?
C40 F8 1.348(3) . . ?
C41 C42 1.383(3) . . ?
C41 F9 1.347(3) . . ?
C42 F10 1.348(3) . . ?
C43 C44 1.387(3) . . ?
C43 C48 1.389(3) . . ?
C44 C45 1.383(3) . . ?
C44 F11 1.361(3) . . ?
C45 C46 1.373(4) . . ?
C45 F12 1.350(3) . . ?
C46 C47 1.366(3) . . ?
C46 F13 1.347(3) . . ?
C47 C48 1.386(3) . . ?
C47 F14 1.344(3) . . ?
C48 F15 1.356(3) . . ?
